data_4110037
loop_
_publ_author_name
'Tomoharu Hayama'
'Yao-Ting Wu'
'Anthony Linden'
'Kim K. Baldridge'
'Jay S. Siegel'

_publ_contact_author_address
; Institute of Organic Chemistry
   University of Z\"urich
   Winterthurerstrasse 190
   CH-8057 Z\"urich
   Switzerland
;
_publ_contact_author_email alinden@oci.uzh.ch
_publ_contact_author_fax '41 44 635 6812'
_publ_contact_author_name 'Dr. Anthony Linden'
_publ_contact_author_phone '41 44 635 4228'
_publ_section_title
;
 Synthesis, Structure, and Isomerization of Decapentynylcorannulene:
 Enediyne Cyclization/Interconversion of C40R10 Isomers
;
_journal_name_full 'Journal of the American Chemical Society'
_journal_page_first 12612
_journal_page_last 12613
_journal_paper_doi 10.1021/ja074403b
_journal_volume 129
_journal_year 2007
_chemical_formula_moiety 'C70 H70'
_chemical_formula_sum 'C70 H70'
_chemical_formula_weight 911.32
_chemical_name_systematic
;
  ?
;
_space_group_IT_number 7
_symmetry_cell_setting monoclinic
_symmetry_Int_Tables_number 7
_symmetry_space_group_name_Hall 'P -2yac'
_symmetry_space_group_name_H-M 'P 1 n 1'
_atom_sites_solution_hydrogens geom
_atom_sites_solution_primary direct
_atom_sites_solution_secondary difmap
_audit_creation_date 2007-06-11
_audit_creation_method SHELXL-97
_cell_angle_alpha 90.00
_cell_angle_beta 107.123(4)
_cell_angle_gamma 90.00
_cell_formula_units_Z 2
_cell_length_a 11.8218(6)
_cell_length_b 19.2336(12)
_cell_length_c 12.5458(8)
_cell_measurement_reflns_used 4885
_cell_measurement_temperature 160(1)
_cell_measurement_theta_max 25.0
_cell_measurement_theta_min 2.9
_cell_volume 2726.2(3)
_computing_cell_refinement 'DENZO-SMN (Otwinowski & Minor, 1997)'
_computing_data_collection 'COLLECT (Nonius, 2000)'
_computing_data_reduction 'DENZO-SMN and SCALEPACK (Otwinowski & Minor, 1997)'
_computing_molecular_graphics 'ORTEPII (Johnson, 1976)'
_computing_publication_material 'SHELXL97 and PLATON (Spek, 2006)'
_computing_structure_refinement 'SHELXL97 (Sheldrick, 1997)'
_computing_structure_solution 'SIR92 (Altomare et al., 1994)'
_diffrn_ambient_temperature 160(1)
_diffrn_detector '65 mm CCD camera on \k goniostat'
_diffrn_detector_area_resol_mean 9
_diffrn_measured_fraction_theta_full 0.993
_diffrn_measured_fraction_theta_max 0.993
_diffrn_measurement_device_type 'Nonius KappaCCD area-detector diffractometer'
_diffrn_measurement_method '\w scans with \k offsets'
_diffrn_radiation_monochromator 'horizontally mounted graphite crystal'
_diffrn_radiation_source 'Nonius FR590 sealed tube generator'
_diffrn_radiation_type 'Mo K\a'
_diffrn_radiation_wavelength 0.71073
_diffrn_reflns_av_R_equivalents 0.0850
_diffrn_reflns_av_sigmaI/netI 0.0564
_diffrn_reflns_limit_h_max 14
_diffrn_reflns_limit_h_min 0
_diffrn_reflns_limit_k_max 22
_diffrn_reflns_limit_k_min 0
_diffrn_reflns_limit_l_max 14
_diffrn_reflns_limit_l_min -14
_diffrn_reflns_number 31018
_diffrn_reflns_theta_full 25.06
_diffrn_reflns_theta_max 25.06
_diffrn_reflns_theta_min 2.97
_diffrn_standards_decay_% 0
_diffrn_standards_number 0
_exptl_absorpt_coefficient_mu 0.0622
_exptl_absorpt_correction_type none
_exptl_crystal_colour brown
_exptl_crystal_density_diffrn 1.110
_exptl_crystal_description tablet
_exptl_crystal_F_000 980
_exptl_crystal_size_max 0.30
_exptl_crystal_size_mid 0.30
_exptl_crystal_size_min 0.10
_refine_diff_density_max 0.310
_refine_diff_density_min -0.170
_refine_diff_density_rms 0.044
_refine_ls_abs_structure_details 'Flack & Bernardinelli (2000), ? Friedel pairs'
_refine_ls_abs_structure_Flack 8(10)
_refine_ls_extinction_coef 0.031(5)
_refine_ls_extinction_expression Fc^*^=kFc[1+0.001xFc^2^\l^3^/sin(2\q)]^-1/4^
_refine_ls_extinction_method SHELXL
_refine_ls_goodness_of_fit_ref 1.044
_refine_ls_hydrogen_treatment constr
_refine_ls_matrix_type full
_refine_ls_number_parameters 813
_refine_ls_number_reflns 4804
_refine_ls_number_restraints 264
_refine_ls_restrained_S_all 1.029
_refine_ls_R_factor_all 0.0795
_refine_ls_R_factor_gt 0.0592
_refine_ls_shift/su_max 0.002
_refine_ls_shift/su_mean 0.000
_refine_ls_structure_factor_coef Fsqd
_refine_ls_weighting_details 'w=1/[\s^2^(Fo^2^)+(0.1021P)^2^+0.1764P] where P=(Fo^2^+2Fc^2^)/3'
_refine_ls_weighting_scheme calc
_refine_ls_wR_factor_gt 0.1412
_refine_ls_wR_factor_ref 0.1569
_reflns_number_gt 3775
_reflns_number_total 4804
_reflns_threshold_expression 'I > 2\s(I)'
_cod_data_source_file ja074403brom20070617_020242.cif
_cod_data_source_block 5
_cod_database_code 4110037

loop_
_symmetry_equiv_pos_as_xyz
'x, y, z'
'x+1/2, -y, z+1/2'

loop_
_atom_site_label
_atom_site_type_symbol
_atom_site_fract_x
_atom_site_fract_y
_atom_site_fract_z
_atom_site_U_iso_or_equiv
_atom_site_adp_type
_atom_site_occupancy
_atom_site_symmetry_multiplicity
_atom_site_calc_flag
_atom_site_refinement_flags
_atom_site_disorder_assembly
_atom_site_disorder_group
C1 C 0.9282(4) 0.2141(2) 0.0758(3) 0.0442(9) Uani 1 1 d . . .
C2 C 0.9710(4) 0.1646(2) 0.1599(3) 0.0459(10) Uani 1 1 d . . .
C3 C 0.9951(4) 0.1985(2) 0.2631(3) 0.0442(9) Uani 1 1 d . A .
C4 C 0.9649(4) 0.2689(2) 0.2426(3) 0.0437(9) Uani 1 1 d . . .
C5 C 0.9239(4) 0.2786(2) 0.1261(3) 0.0436(9) Uani 1 1 d . A .
C6 C 0.8586(4) 0.1250(2) -0.0570(3) 0.0452(9) Uani 1 1 d . A .
C7 C 0.8995(4) 0.07410(19) 0.0294(4) 0.0479(10) Uani 1 1 d D . .
C8 C 0.9529(4) 0.0943(2) 0.1461(3) 0.0451(10) Uani 1 1 d . A .
C9 C 0.9786(4) 0.05615(18) 0.2503(4) 0.0474(10) Uani 1 1 d D . .
C10 C 1.0076(4) 0.0904(2) 0.3546(4) 0.0462(9) Uani 1 1 d . A .
C11 C 1.0064(4) 0.16588(19) 0.3621(3) 0.0433(9) Uani 1 1 d . . .
C12 C 1.0030(3) 0.2131(2) 0.4523(3) 0.0445(9) Uani 1 1 d . A .
C13 C 0.9698(3) 0.2844(2) 0.4308(3) 0.0447(9) Uani 1 1 d . . .
C14 C 0.9419(3) 0.3138(2) 0.3191(3) 0.0427(9) Uani 1 1 d . A .
C15 C 0.8876(3) 0.37832(19) 0.2704(3) 0.0422(9) Uani 1 1 d . . .
C16 C 0.8457(4) 0.3888(2) 0.1516(4) 0.0441(9) Uani 1 1 d . A .
C17 C 0.8559(3) 0.33460(19) 0.0739(3) 0.0421(9) Uani 1 1 d . . .
C18 C 0.8035(3) 0.32442(19) -0.0454(3) 0.0389(9) Uani 1 1 d . A .
C19 C 0.8097(3) 0.2589(2) -0.0975(3) 0.0445(10) Uani 1 1 d . . .
C20 C 0.8658(4) 0.1987(2) -0.0330(3) 0.0449(9) Uani 1 1 d . A .
C21 C 0.8041(4) 0.0997(2) -0.1673(4) 0.0503(10) Uani 1 1 d . . .
C22 C 0.7564(4) 0.0764(2) -0.2572(4) 0.0553(11) Uani 1 1 d . A .
C23 C 0.7016(4) 0.0498(3) -0.3698(4) 0.0603(12) Uani 1 1 d . . .
H231 H 0.6329 0.0795 -0.4070 0.072 Uiso 1 1 calc R A .
H232 H 0.6715 0.0023 -0.3644 0.072 Uiso 1 1 calc R . .
C24 C 0.7837(5) 0.0476(3) -0.4402(4) 0.0656(13) Uani 1 1 d . A .
H241 H 0.8511 0.0165 -0.4049 0.079 Uiso 1 1 calc R . .
H242 H 0.8157 0.0947 -0.4444 0.079 Uiso 1 1 calc R . .
C25 C 0.7220(6) 0.0218(4) -0.5575(5) 0.095(2) Uani 1 1 d . . .
H251 H 0.6897 -0.0248 -0.5536 0.142 Uiso 1 1 calc R A .
H252 H 0.7789 0.0199 -0.6005 0.142 Uiso 1 1 calc R . .
H253 H 0.6574 0.0536 -0.5939 0.142 Uiso 1 1 calc R . .
C26A C 0.877(5) 0.0085(10) -0.028(3) 0.043(3) Uani 0.189(10) 1 d PDU A 1
C27A C 0.872(3) -0.0491(7) -0.0623(18) 0.044(3) Uani 0.189(10) 1 d PDU A 1
C28A C 0.855(3) -0.1193(6) -0.1131(14) 0.047(4) Uani 0.189(10) 1 d PDU A 1
H281 H 0.7956 -0.1448 -0.0864 0.057 Uiso 0.189(10) 1 calc PR A 1
H282 H 0.9301 -0.1454 -0.0891 0.057 Uiso 0.189(10) 1 calc PR A 1
C29A C 0.813(3) -0.1158(7) -0.2375(15) 0.049(4) Uani 0.189(10) 1 d PDU A 1
H291 H 0.8683 -0.0860 -0.2634 0.059 Uiso 0.189(10) 1 calc PR A 1
H292 H 0.7342 -0.0936 -0.2613 0.059 Uiso 0.189(10) 1 calc PR A 1
C30A C 0.806(2) -0.1855(9) -0.2921(13) 0.054(5) Uani 0.189(10) 1 d PDU A 1
H301 H 0.8730 -0.2142 -0.2509 0.081 Uiso 0.189(10) 1 calc PR A 1
H302 H 0.8078 -0.1796 -0.3691 0.081 Uiso 0.189(10) 1 calc PR A 1
H303 H 0.7318 -0.2083 -0.2920 0.081 Uiso 0.189(10) 1 calc PR A 1
C26B C 0.8816(10) 0.0017(2) 0.0027(5) 0.0416(17) Uani 0.811(10) 1 d PDU A 2
C27B C 0.8581(6) -0.0561(3) -0.0280(6) 0.0503(17) Uani 0.811(10) 1 d PD A 2
C28B C 0.8273(6) -0.1283(3) -0.0663(7) 0.0627(18) Uani 0.811(10) 1 d PD A 2
H283 H 0.7616 -0.1447 -0.0387 0.075 Uiso 0.811(10) 1 calc PR A 2
H284 H 0.8964 -0.1588 -0.0343 0.075 Uiso 0.811(10) 1 calc PR A 2
C29B C 0.7912(6) -0.1337(3) -0.1904(7) 0.068(2) Uani 0.811(10) 1 d PD A 2
H293 H 0.7221 -0.1031 -0.2220 0.082 Uiso 0.811(10) 1 calc PR A 2
H294 H 0.7661 -0.1821 -0.2121 0.082 Uiso 0.811(10) 1 calc PR A 2
C30B C 0.8874(8) -0.1142(4) -0.2398(7) 0.095(3) Uani 0.811(10) 1 d PD A 2
H304 H 0.9187 -0.0684 -0.2122 0.142 Uiso 0.811(10) 1 calc PR A 2
H305 H 0.8555 -0.1128 -0.3213 0.142 Uiso 0.811(10) 1 calc PR A 2
H306 H 0.9511 -0.1488 -0.2184 0.142 Uiso 0.811(10) 1 calc PR A 2
C31A C 0.986(2) -0.0182(3) 0.256(3) 0.050(3) Uani 0.447(15) 1 d PDU A 1
C32A C 0.9920(13) -0.0800(4) 0.2651(18) 0.054(3) Uani 0.447(15) 1 d PDU A 1
C33A C 1.0013(9) -0.1560(4) 0.2699(14) 0.065(3) Uani 0.447(15) 1 d PDU A 1
H331 H 1.0303 -0.1719 0.2075 0.078 Uiso 0.447(15) 1 calc PR A 1
H332 H 1.0619 -0.1690 0.3402 0.078 Uiso 0.447(15) 1 calc PR A 1
C34A C 0.8949(10) -0.1930(6) 0.2644(15) 0.072(3) Uani 0.447(15) 1 d PDU A 1
H341 H 0.8333 -0.1796 0.1951 0.087 Uiso 0.447(15) 1 calc PR A 1
H342 H 0.8669 -0.1787 0.3281 0.087 Uiso 0.447(15) 1 calc PR A 1
C35A C 0.9089(16) -0.2720(5) 0.267(2) 0.075(4) Uani 0.447(15) 1 d PDU A 1
H351 H 0.9501 -0.2859 0.2127 0.112 Uiso 0.447(15) 1 calc PR A 1
H352 H 0.8306 -0.2939 0.2470 0.112 Uiso 0.447(15) 1 calc PR A 1
H353 H 0.9551 -0.2868 0.3415 0.112 Uiso 0.447(15) 1 calc PR A 1
C31B C 0.9599(17) -0.0180(2) 0.244(3) 0.050(3) Uani 0.553(15) 1 d PDU A 2
C32B C 0.9466(14) -0.0797(3) 0.2372(12) 0.071(4) Uani 0.553(15) 1 d PD A 2
C33B C 0.9306(17) -0.1547(5) 0.2149(9) 0.110(5) Uani 0.553(15) 1 d PD A 2
H333 H 0.8456 -0.1635 0.1778 0.132 Uiso 0.553(15) 1 calc PR A 2
H334 H 0.9744 -0.1678 0.1617 0.132 Uiso 0.553(15) 1 calc PR A 2
C34B C 0.9683(17) -0.1992(5) 0.3098(10) 0.107(5) Uani 0.553(15) 1 d PD A 2
H343 H 0.9227 -0.1875 0.3622 0.129 Uiso 0.553(15) 1 calc PR A 2
H344 H 1.0528 -0.1898 0.3484 0.129 Uiso 0.553(15) 1 calc PR A 2
C35B C 0.9533(14) -0.2765(4) 0.2824(16) 0.090(6) Uani 0.553(15) 1 d PD A 2
H354 H 1.0186 -0.2925 0.2552 0.136 Uiso 0.553(15) 1 calc PR A 2
H355 H 0.8780 -0.2842 0.2247 0.136 Uiso 0.553(15) 1 calc PR A 2
H356 H 0.9539 -0.3026 0.3496 0.136 Uiso 0.553(15) 1 calc PR A 2
C36 C 1.0411(4) 0.0484(2) 0.4525(4) 0.0472(10) Uani 1 1 d . . .
C37 C 1.0761(4) 0.0108(2) 0.5307(4) 0.0531(11) Uani 1 1 d . A .
C38 C 1.1228(4) -0.0366(2) 0.6254(4) 0.0574(11) Uani 1 1 d . . .
H381 H 1.0780 -0.0299 0.6800 0.069 Uiso 1 1 calc R A .
H382 H 1.2067 -0.0250 0.6629 0.069 Uiso 1 1 calc R . .
C39 C 1.1140(5) -0.1130(3) 0.5890(5) 0.0697(13) Uani 1 1 d . A .
H391 H 1.0296 -0.1253 0.5557 0.084 Uiso 1 1 calc R . .
H392 H 1.1544 -0.1190 0.5308 0.084 Uiso 1 1 calc R . .
C40 C 1.1681(6) -0.1621(3) 0.6838(6) 0.095(2) Uani 1 1 d . . .
H401 H 1.2516 -0.1500 0.7176 0.142 Uiso 1 1 calc R A .
H402 H 1.1624 -0.2098 0.6555 0.142 Uiso 1 1 calc R . .
H403 H 1.1257 -0.1583 0.7399 0.142 Uiso 1 1 calc R . .
C41 C 1.0304(4) 0.1889(2) 0.5645(4) 0.0487(10) Uani 1 1 d . . .
C42 C 1.0563(4) 0.1708(2) 0.6593(4) 0.0575(11) Uani 1 1 d . A .
C43 C 1.0912(6) 0.1499(3) 0.7767(4) 0.0769(15) Uani 1 1 d D . .
H431 H 1.1466 0.1102 0.7866 0.092 Uiso 0.189(10) 1 calc PR A 1
H432 H 1.0200 0.1335 0.7954 0.092 Uiso 0.189(10) 1 calc PR A 1
H433 H 1.1627 0.1203 0.7919 0.092 Uiso 0.811(10) 1 calc PR A 2
H434 H 1.0271 0.1215 0.7905 0.092 Uiso 0.811(10) 1 calc PR A 2
C44A C 1.150(5) 0.207(2) 0.859(3) 0.107(3) Uani 0.189(10) 1 d PDU A 1
H441 H 1.1177 0.2522 0.8272 0.129 Uiso 0.189(10) 1 calc PR A 1
H442 H 1.2357 0.2068 0.8668 0.129 Uiso 0.189(10) 1 calc PR A 1
C45A C 1.135(4) 0.201(3) 0.976(3) 0.108(3) Uani 0.189(10) 1 d PDU A 1
H451 H 1.0706 0.1680 0.9738 0.163 Uiso 0.189(10) 1 calc PR A 1
H452 H 1.1152 0.2465 0.9998 0.163 Uiso 0.189(10) 1 calc PR A 1
H453 H 1.2085 0.1839 1.0280 0.163 Uiso 0.189(10) 1 calc PR A 1
C44B C 1.1172(9) 0.2112(5) 0.8578(6) 0.104(3) Uani 0.811(10) 1 d PDU A 2
H443 H 1.0415 0.2337 0.8564 0.125 Uiso 0.811(10) 1 calc PR A 2
H444 H 1.1653 0.2458 0.8319 0.125 Uiso 0.811(10) 1 calc PR A 2
C45B C 1.1826(9) 0.1908(8) 0.9779(7) 0.109(3) Uani 0.811(10) 1 d PDU A 2
H454 H 1.1319 0.1607 1.0071 0.163 Uiso 0.811(10) 1 calc PR A 2
H455 H 1.2023 0.2328 1.0239 0.163 Uiso 0.811(10) 1 calc PR A 2
H456 H 1.2555 0.1660 0.9796 0.163 Uiso 0.811(10) 1 calc PR A 2
C46 C 0.9641(4) 0.3253(2) 0.5237(4) 0.0480(10) Uani 1 1 d . A .
C47 C 0.9588(4) 0.3576(2) 0.6041(4) 0.0554(11) Uani 1 1 d . . .
C48 C 0.9493(5) 0.3982(3) 0.6987(5) 0.0833(18) Uani 1 1 d . A .
H481 H 0.8857 0.4329 0.6709 0.100 Uiso 1 1 calc R . .
H482 H 0.9235 0.3666 0.7495 0.100 Uiso 1 1 calc R . .
C49 C 1.0537(5) 0.4343(3) 0.7634(5) 0.0740(15) Uani 1 1 d . . .
H491 H 1.0845 0.4624 0.7120 0.089 Uiso 1 1 calc R A .
H492 H 1.1148 0.3994 0.7986 0.089 Uiso 1 1 calc R . .
C50 C 1.0364(6) 0.4814(3) 0.8533(5) 0.0875(18) Uani 1 1 d . A .
H501 H 0.9976 0.5244 0.8196 0.131 Uiso 1 1 calc R . .
H502 H 1.1135 0.4925 0.9062 0.131 Uiso 1 1 calc R . .
H503 H 0.9869 0.4580 0.8927 0.131 Uiso 1 1 calc R . .
C51 C 0.8754(3) 0.4354(2) 0.3397(4) 0.0447(10) Uani 1 1 d . A .
C52 C 0.8681(4) 0.4861(2) 0.3923(4) 0.0569(11) Uani 1 1 d . . .
C53 C 0.8634(5) 0.5489(3) 0.4558(5) 0.0692(14) Uani 1 1 d . A .
H531 H 0.8258 0.5376 0.5145 0.083 Uiso 1 1 calc R . .
H532 H 0.8126 0.5835 0.4054 0.083 Uiso 1 1 calc R . .
C54 C 0.9788(5) 0.5804(3) 0.5083(5) 0.0753(15) Uani 1 1 d . . .
H541 H 1.0150 0.5935 0.4493 0.090 Uiso 1 1 calc R A .
H542 H 1.0308 0.5451 0.5563 0.090 Uiso 1 1 calc R . .
C55 C 0.9745(6) 0.6443(3) 0.5786(6) 0.0937(19) Uani 1 1 d . A .
H551 H 0.9240 0.6798 0.5317 0.141 Uiso 1 1 calc R . .
H552 H 1.0546 0.6629 0.6099 0.141 Uiso 1 1 calc R . .
H553 H 0.9420 0.6314 0.6392 0.141 Uiso 1 1 calc R . .
C56 C 0.7998(3) 0.4550(2) 0.1126(3) 0.0419(9) Uani 1 1 d . . .
C57 C 0.7670(4) 0.5126(2) 0.0812(4) 0.0499(10) Uani 1 1 d . A .
C58 C 0.7321(4) 0.5824(2) 0.0384(4) 0.0574(11) Uani 1 1 d D . .
H581 H 0.6999 0.6074 0.0920 0.069 Uiso 0.22(5) 1 calc PR A 1
H582 H 0.6678 0.5784 -0.0327 0.069 Uiso 0.22(5) 1 calc PR A 1
H583 H 0.7247 0.6126 0.0998 0.069 Uiso 0.78(5) 1 calc PR A 2
H584 H 0.6540 0.5803 -0.0189 0.069 Uiso 0.78(5) 1 calc PR A 2
C59A C 0.832(3) 0.6255(18) 0.018(5) 0.073(4) Uani 0.22(5) 1 d PDU A 1
H591 H 0.8603 0.6033 -0.0402 0.088 Uiso 0.22(5) 1 calc PR A 1
H592 H 0.8989 0.6277 0.0876 0.088 Uiso 0.22(5) 1 calc PR A 1
C60A C 0.788(4) 0.699(2) -0.018(6) 0.074(4) Uani 0.22(5) 1 d PDU A 1
H601 H 0.7187 0.6964 -0.0839 0.111 Uiso 0.22(5) 1 calc PR A 1
H602 H 0.8512 0.7251 -0.0365 0.111 Uiso 0.22(5) 1 calc PR A 1
H603 H 0.7670 0.7223 0.0426 0.111 Uiso 0.22(5) 1 calc PR A 1
C59B C 0.8227(10) 0.6132(7) -0.0126(16) 0.071(3) Uani 0.78(5) 1 d PDU A 2
H593 H 0.8305 0.5825 -0.0734 0.085 Uiso 0.78(5) 1 calc PR A 2
H594 H 0.9007 0.6151 0.0450 0.085 Uiso 0.78(5) 1 calc PR A 2
C60B C 0.7890(10) 0.6860(8) -0.0590(18) 0.077(3) Uani 0.78(5) 1 d PDU A 2
H604 H 0.7220 0.6831 -0.1270 0.115 Uiso 0.78(5) 1 calc PR A 2
H605 H 0.8566 0.7075 -0.0763 0.115 Uiso 0.78(5) 1 calc PR A 2
H606 H 0.7665 0.7143 -0.0034 0.115 Uiso 0.78(5) 1 calc PR A 2
C61 C 0.7394(4) 0.3795(2) -0.1150(3) 0.0463(9) Uani 1 1 d D . .
C62A C 0.6864(10) 0.4230(8) -0.1771(12) 0.0538(14) Uani 0.736(7) 1 d PDU A 1
C63A C 0.6250(6) 0.4835(4) -0.2423(6) 0.0598(13) Uani 0.736(7) 1 d PDU A 1
H631 H 0.6063 0.5173 -0.1904 0.072 Uiso 0.736(7) 1 calc PR A 1
H632 H 0.5491 0.4674 -0.2942 0.072 Uiso 0.736(7) 1 calc PR A 1
C64A C 0.6943(7) 0.5197(4) -0.3079(7) 0.0670(15) Uani 0.736(7) 1 d PDU A 1
H641 H 0.7039 0.4880 -0.3668 0.080 Uiso 0.736(7) 1 calc PR A 1
H642 H 0.7742 0.5306 -0.2579 0.080 Uiso 0.736(7) 1 calc PR A 1
C65A C 0.6355(7) 0.5866(4) -0.3618(7) 0.0745(17) Uani 0.736(7) 1 d PDU A 1
H651 H 0.5504 0.5789 -0.3941 0.112 Uiso 0.736(7) 1 calc PR A 1
H652 H 0.6698 0.6008 -0.4207 0.112 Uiso 0.736(7) 1 calc PR A 1
H653 H 0.6486 0.6233 -0.3053 0.112 Uiso 0.736(7) 1 calc PR A 1
C62B C 0.673(3) 0.421(2) -0.169(3) 0.056(2) Uani 0.264(7) 1 d PDU A 2
C63B C 0.5753(13) 0.4565(9) -0.2529(13) 0.0589(19) Uani 0.264(7) 1 d PDU A 2
H633 H 0.5359 0.4890 -0.2141 0.071 Uiso 0.264(7) 1 calc PR A 2
H634 H 0.5163 0.4211 -0.2909 0.071 Uiso 0.264(7) 1 calc PR A 2
C64B C 0.6133(16) 0.4960(8) -0.3390(11) 0.0631(19) Uani 0.264(7) 1 d PDU A 2
H643 H 0.5421 0.5123 -0.3975 0.076 Uiso 0.264(7) 1 calc PR A 2
H644 H 0.6575 0.4644 -0.3747 0.076 Uiso 0.264(7) 1 calc PR A 2
C65B C 0.6910(18) 0.5584(10) -0.2907(18) 0.069(2) Uani 0.264(7) 1 d PDU A 2
H654 H 0.6471 0.5905 -0.2569 0.104 Uiso 0.264(7) 1 calc PR A 2
H655 H 0.7135 0.5823 -0.3504 0.104 Uiso 0.264(7) 1 calc PR A 2
H656 H 0.7624 0.5425 -0.2338 0.104 Uiso 0.264(7) 1 calc PR A 2
C66 C 0.7625(4) 0.2553(2) -0.2166(4) 0.0445(9) Uani 1 1 d . A .
C67 C 0.7316(4) 0.2527(2) -0.3166(4) 0.0507(10) Uani 1 1 d . . .
C68 C 0.6950(4) 0.2491(2) -0.4367(4) 0.0526(11) Uani 1 1 d . A .
H681 H 0.6332 0.2129 -0.4611 0.063 Uiso 1 1 calc R . .
H682 H 0.7634 0.2348 -0.4619 0.063 Uiso 1 1 calc R . .
C69 C 0.6472(5) 0.3170(3) -0.4918(4) 0.0676(14) Uani 1 1 d . . .
H691 H 0.7080 0.3536 -0.4661 0.081 Uiso 1 1 calc R A .
H692 H 0.5770 0.3306 -0.4689 0.081 Uiso 1 1 calc R . .
C70 C 0.6126(6) 0.3120(3) -0.6187(4) 0.0785(15) Uani 1 1 d . A .
H701 H 0.6791 0.2931 -0.6413 0.118 Uiso 1 1 calc R . .
H702 H 0.5928 0.3584 -0.6511 0.118 Uiso 1 1 calc R . .
H703 H 0.5438 0.2814 -0.6453 0.118 Uiso 1 1 calc R . .

loop_
_atom_site_aniso_label
_atom_site_aniso_U_11
_atom_site_aniso_U_22
_atom_site_aniso_U_33
_atom_site_aniso_U_23
_atom_site_aniso_U_13
_atom_site_aniso_U_12
C1 0.055(2) 0.036(2) 0.040(2) 0.0008(18) 0.0117(19) 0.0008(17)
C2 0.056(2) 0.040(2) 0.043(2) 0.0013(18) 0.0160(19) 0.0034(18)
C3 0.050(2) 0.041(2) 0.041(2) 0.0011(18) 0.0112(18) -0.0001(17)
C4 0.056(2) 0.038(2) 0.035(2) -0.0014(17) 0.0098(18) -0.0044(18)
C5 0.058(2) 0.033(2) 0.039(2) -0.0003(16) 0.0116(18) -0.0033(17)
C6 0.052(2) 0.042(2) 0.042(2) -0.0048(18) 0.0149(18) -0.0010(17)
C7 0.055(2) 0.039(2) 0.053(3) -0.0020(19) 0.020(2) 0.0011(18)
C8 0.052(2) 0.036(2) 0.049(3) 0.0004(18) 0.0182(19) 0.0043(17)
C9 0.055(2) 0.038(2) 0.053(3) 0.0054(19) 0.021(2) 0.0030(18)
C10 0.050(2) 0.043(2) 0.046(2) 0.009(2) 0.0156(19) 0.0073(18)
C11 0.048(2) 0.041(2) 0.040(2) 0.0044(18) 0.0120(18) 0.0065(17)
C12 0.046(2) 0.048(2) 0.038(2) 0.0022(18) 0.0097(18) -0.0037(17)
C13 0.0408(19) 0.049(2) 0.043(2) -0.0079(19) 0.0101(17) -0.0067(17)
C14 0.041(2) 0.038(2) 0.045(2) -0.0034(18) 0.0063(18) -0.0065(16)
C15 0.048(2) 0.034(2) 0.047(2) -0.0023(17) 0.0172(18) -0.0049(16)
C16 0.049(2) 0.034(2) 0.054(3) -0.0022(18) 0.0223(19) -0.0035(16)
C17 0.048(2) 0.033(2) 0.046(2) -0.0016(18) 0.0148(18) -0.0069(16)
C18 0.043(2) 0.036(2) 0.038(2) 0.0040(17) 0.0115(17) -0.0014(15)
C19 0.052(2) 0.043(2) 0.039(2) 0.0005(17) 0.0125(18) -0.0070(17)
C20 0.058(2) 0.037(2) 0.041(2) -0.0020(17) 0.016(2) -0.0034(18)
C21 0.058(2) 0.043(2) 0.048(3) -0.011(2) 0.014(2) -0.0010(19)
C22 0.058(2) 0.049(2) 0.057(3) -0.008(2) 0.014(2) -0.002(2)
C23 0.060(3) 0.058(3) 0.057(3) -0.011(2) 0.008(2) -0.007(2)
C24 0.071(3) 0.070(3) 0.054(3) -0.007(2) 0.016(2) -0.008(2)
C25 0.100(4) 0.132(6) 0.051(3) -0.029(3) 0.021(3) -0.023(4)
C26A 0.054(4) 0.033(4) 0.039(6) 0.006(4) 0.009(6) 0.001(4)
C27A 0.056(4) 0.034(4) 0.038(5) 0.004(4) 0.007(5) -0.001(4)
C28A 0.063(6) 0.033(5) 0.038(6) 0.002(5) 0.003(6) -0.008(5)
C29A 0.066(7) 0.033(6) 0.038(7) -0.002(6) 0.000(6) -0.009(6)
C30A 0.072(8) 0.035(7) 0.042(8) -0.005(6) -0.002(7) -0.012(7)
C26B 0.053(3) 0.033(3) 0.037(4) 0.002(2) 0.011(4) 0.002(2)
C27B 0.053(3) 0.039(3) 0.055(4) 0.004(3) 0.009(3) 0.001(2)
C28B 0.069(4) 0.037(3) 0.075(5) 0.000(3) 0.010(3) 0.002(3)
C29B 0.072(4) 0.040(3) 0.087(6) -0.007(4) 0.015(4) -0.002(3)
C30B 0.084(6) 0.098(6) 0.103(6) -0.030(5) 0.029(5) -0.005(4)
C31A 0.056(7) 0.040(3) 0.054(6) 0.010(3) 0.020(6) 0.009(3)
C32A 0.057(6) 0.041(3) 0.061(6) 0.008(3) 0.014(5) 0.011(3)
C33A 0.065(5) 0.046(4) 0.076(6) 0.007(4) 0.006(5) 0.004(4)
C34A 0.067(5) 0.055(5) 0.084(7) 0.006(4) 0.006(5) -0.007(4)
C35A 0.071(7) 0.055(6) 0.087(8) -0.001(5) 0.007(6) -0.007(5)
C31B 0.056(7) 0.040(3) 0.056(6) 0.010(3) 0.021(6) 0.012(3)
C32B 0.090(10) 0.042(6) 0.084(11) 0.014(5) 0.031(8) 0.011(5)
C33B 0.156(16) 0.087(9) 0.086(10) 0.031(7) 0.035(10) 0.004(9)
C34B 0.137(14) 0.063(8) 0.115(12) 0.011(7) 0.025(10) -0.002(8)
C35B 0.089(10) 0.039(5) 0.145(15) 0.030(6) 0.037(13) -0.002(5)
C36 0.053(2) 0.047(2) 0.045(2) 0.009(2) 0.0205(19) 0.0082(18)
C37 0.062(3) 0.049(3) 0.051(3) 0.007(2) 0.020(2) 0.006(2)
C38 0.062(3) 0.056(3) 0.052(3) 0.016(2) 0.012(2) 0.005(2)
C39 0.071(3) 0.054(3) 0.084(4) 0.016(3) 0.022(3) 0.006(2)
C40 0.084(4) 0.063(3) 0.129(5) 0.041(3) 0.018(4) 0.009(3)
C41 0.051(2) 0.051(2) 0.043(3) 0.004(2) 0.0119(19) -0.0026(18)
C42 0.067(3) 0.059(3) 0.044(3) 0.003(2) 0.013(2) -0.006(2)
C43 0.099(4) 0.083(4) 0.047(3) 0.012(3) 0.017(3) 0.003(3)
C44A 0.087(7) 0.181(7) 0.052(4) 0.005(4) 0.019(4) 0.017(5)
C45A 0.088(7) 0.181(7) 0.055(4) 0.004(4) 0.018(4) 0.018(6)
C44B 0.087(6) 0.179(6) 0.048(3) 0.006(3) 0.020(3) 0.020(5)
C45B 0.086(6) 0.181(6) 0.057(3) 0.003(4) 0.019(3) 0.017(5)
C46 0.048(2) 0.054(2) 0.043(2) -0.003(2) 0.0141(19) -0.0099(18)
C47 0.065(3) 0.055(3) 0.052(3) -0.013(2) 0.025(2) -0.016(2)
C48 0.085(4) 0.100(4) 0.074(4) -0.044(3) 0.038(3) -0.030(3)
C49 0.078(3) 0.073(3) 0.066(3) -0.024(3) 0.014(3) -0.008(3)
C50 0.086(4) 0.094(4) 0.075(4) -0.039(3) 0.013(3) 0.001(3)
C51 0.046(2) 0.043(2) 0.044(2) -0.0050(19) 0.0121(18) -0.0040(17)
C52 0.060(3) 0.051(3) 0.061(3) -0.008(2) 0.020(2) -0.001(2)
C53 0.065(3) 0.068(3) 0.074(3) -0.031(3) 0.019(3) 0.003(2)
C54 0.076(3) 0.066(3) 0.088(4) -0.018(3) 0.030(3) -0.013(3)
C55 0.098(4) 0.092(4) 0.083(4) -0.038(4) 0.015(3) -0.024(3)
C56 0.046(2) 0.035(2) 0.045(2) -0.0006(17) 0.0144(18) -0.0036(17)
C57 0.049(2) 0.043(3) 0.058(3) -0.002(2) 0.016(2) -0.0006(18)
C58 0.060(3) 0.042(2) 0.073(3) 0.009(2) 0.024(2) 0.011(2)
C59A 0.077(4) 0.041(5) 0.114(9) 0.015(5) 0.045(5) 0.009(4)
C60A 0.078(4) 0.042(5) 0.113(9) 0.016(5) 0.045(5) 0.007(4)
C59B 0.074(3) 0.039(4) 0.111(8) 0.016(4) 0.045(4) 0.008(3)
C60B 0.081(3) 0.044(4) 0.114(9) 0.016(5) 0.044(5) 0.008(3)
C61 0.051(2) 0.048(2) 0.041(2) -0.0006(19) 0.0147(19) 0.0013(19)
C62A 0.056(3) 0.060(3) 0.050(3) 0.009(2) 0.023(2) 0.012(3)
C63A 0.061(3) 0.059(3) 0.062(3) 0.011(2) 0.021(2) 0.016(2)
C64A 0.070(3) 0.064(3) 0.073(3) 0.016(3) 0.030(2) 0.026(3)
C65A 0.083(3) 0.068(3) 0.081(4) 0.026(3) 0.037(3) 0.028(3)
C62B 0.058(4) 0.060(3) 0.054(4) 0.010(3) 0.023(3) 0.014(3)
C63B 0.060(4) 0.061(3) 0.059(3) 0.012(3) 0.022(3) 0.015(3)
C64B 0.066(4) 0.060(3) 0.067(3) 0.013(3) 0.026(3) 0.019(3)
C65B 0.074(4) 0.065(4) 0.075(4) 0.017(4) 0.032(4) 0.022(4)
C66 0.049(2) 0.040(2) 0.044(3) -0.0005(18) 0.0134(19) -0.0035(17)
C67 0.058(2) 0.050(2) 0.045(3) -0.002(2) 0.016(2) -0.0071(19)
C68 0.066(3) 0.050(3) 0.041(2) -0.005(2) 0.014(2) -0.005(2)
C69 0.068(3) 0.076(3) 0.049(3) -0.007(2) 0.002(2) 0.021(2)
C70 0.105(4) 0.069(3) 0.050(3) 0.010(3) 0.005(3) 0.009(3)

loop_
_atom_type_symbol
_atom_type_description
_atom_type_number_in_cell
_atom_type_scat_dispersion_real
_atom_type_scat_dispersion_imag
_atom_type_scat_source
C C 140 0.0033 0.0016
; International Tables for Crystallography (1992).
Vol. C, Tables 4.2.6.8 and 6.1.1.4
;
H H 140 0.0000 0.0000
; International Tables for Crystallography (1992).
Vol. C, Tables 4.2.6.8 and 6.1.1.4
;

loop_
_geom_angle_atom_site_label_1
_geom_angle_atom_site_label_2
_geom_angle_atom_site_label_3
_geom_angle
C20 C1 C5 123.8(4)
C20 C1 C2 124.7(4)
C5 C1 C2 108.4(3)
C8 C2 C1 124.5(4)
C8 C2 C3 123.8(4)
C1 C2 C3 108.0(3)
C11 C3 C2 124.4(4)
C11 C3 C4 124.2(4)
C2 C3 C4 108.0(3)
C14 C4 C3 124.7(4)
C14 C4 C5 124.1(4)
C3 C4 C5 108.0(3)
C17 C5 C1 124.6(4)
C17 C5 C4 124.6(4)
C1 C5 C4 107.6(3)
C21 C6 C7 117.1(4)
C21 C6 C20 121.2(4)
C7 C6 C20 121.7(4)
C26B C7 C6 119.5(4)
C6 C7 C26A 104.3(16)
C26B C7 C8 118.8(4)
C6 C7 C8 121.6(3)
C26A C7 C8 134.0(17)
C2 C8 C9 113.7(4)
C2 C8 C7 113.1(3)
C9 C8 C7 132.9(4)
C10 C9 C31A 114.8(17)
C10 C9 C31B 120.1(13)
C10 C9 C8 121.8(3)
C31A C9 C8 123.2(17)
C31B C9 C8 117.6(13)
C9 C10 C36 117.6(4)
C9 C10 C11 121.3(4)
C36 C10 C11 121.1(4)
C3 C11 C10 113.7(4)
C3 C11 C12 113.7(3)
C10 C11 C12 132.3(4)
C41 C12 C13 118.0(4)
C41 C12 C11 120.7(4)
C13 C12 C11 121.3(3)
C46 C13 C12 116.9(4)
C46 C13 C14 121.4(4)
C12 C13 C14 121.7(4)
C4 C14 C15 113.5(3)
C4 C14 C13 113.1(3)
C15 C14 C13 133.3(4)
C51 C15 C16 117.0(3)
C51 C15 C14 120.8(4)
C16 C15 C14 122.1(3)
C56 C16 C15 117.7(3)
C56 C16 C17 120.8(4)
C15 C16 C17 121.4(3)
C5 C17 C18 113.2(3)
C5 C17 C16 113.0(3)
C18 C17 C16 133.7(4)
C19 C18 C61 117.3(3)
C19 C18 C17 121.7(3)
C61 C18 C17 121.0(3)
C18 C19 C66 117.5(3)
C18 C19 C20 121.4(3)
C66 C19 C20 121.0(4)
C1 C20 C6 113.5(3)
C1 C20 C19 113.8(3)
C6 C20 C19 132.3(4)
C22 C21 C6 177.1(5)
C21 C22 C23 177.2(5)
C22 C23 C24 113.6(4)
C22 C23 H231 108.8
C24 C23 H231 108.8
C22 C23 H232 108.8
C24 C23 H232 108.8
H231 C23 H232 107.7
C23 C24 C25 111.8(4)
C23 C24 H241 109.3
C25 C24 H241 109.3
C23 C24 H242 109.3
C25 C24 H242 109.3
H241 C24 H242 107.9
C24 C25 H251 109.5
C24 C25 H252 109.5
H251 C25 H252 109.5
C24 C25 H253 109.5
H251 C25 H253 109.5
H252 C25 H253 109.5
C27A C26A C7 170(4)
C26A C27A C28A 174(3)
C27A C28A C29A 111.7(7)
C27A C28A H281 109.3
C29A C28A H281 109.3
C27A C28A H282 109.3
C29A C28A H282 109.3
H281 C28A H282 107.9
C28A C29A C30A 113.2(8)
C28A C29A H291 108.9
C30A C29A H291 108.9
C28A C29A H292 108.9
C30A C29A H292 108.9
H291 C29A H292 107.7
C27B C26B C7 173.7(8)
C26B C27B C28B 179.3(7)
C27B C28B C29B 111.9(5)
C27B C28B H283 109.2
C29B C28B H283 109.2
C27B C28B H284 109.2
C29B C28B H284 109.2
H283 C28B H284 107.9
C28B C29B C30B 113.4(6)
C28B C29B H293 108.9
C30B C29B H293 108.9
C28B C29B H294 108.9
C30B C29B H294 108.9
H293 C29B H294 107.7
C29B C30B H304 109.5
C29B C30B H305 109.5
H304 C30B H305 109.5
C29B C30B H306 109.5
H304 C30B H306 109.5
H305 C30B H306 109.5
C32A C31A C9 178(3)
C31A C32A C33A 177(2)
C34A C33A C32A 116.1(8)
C34A C33A H331 108.3
C32A C33A H331 108.3
C34A C33A H332 108.3
C32A C33A H332 108.3
H331 C33A H332 107.4
C33A C34A C35A 113.8(8)
C33A C34A H341 108.8
C35A C34A H341 108.8
C33A C34A H342 108.8
C35A C34A H342 108.8
H341 C34A H342 107.7
C32B C31B C9 178(3)
C31B C32B C33B 173.2(15)
C34B C33B C32B 116.0(8)
C34B C33B H333 108.3
C32B C33B H333 108.3
C34B C33B H334 108.3
C32B C33B H334 108.3
H333 C33B H334 107.4
C33B C34B C35B 114.2(9)
C33B C34B H343 108.7
C35B C34B H343 108.7
C33B C34B H344 108.7
C35B C34B H344 108.7
H343 C34B H344 107.6
C34B C35B H354 109.5
C34B C35B H355 109.5
H354 C35B H355 109.5
C34B C35B H356 109.5
H354 C35B H356 109.5
H355 C35B H356 109.5
C37 C36 C10 174.4(4)
C36 C37 C38 177.8(5)
C37 C38 C39 112.2(4)
C37 C38 H381 109.2
C39 C38 H381 109.2
C37 C38 H382 109.2
C39 C38 H382 109.2
H381 C38 H382 107.9
C40 C39 C38 112.9(5)
C40 C39 H391 109.0
C38 C39 H391 109.0
C40 C39 H392 109.0
C38 C39 H392 109.0
H391 C39 H392 107.8
C39 C40 H401 109.5
C39 C40 H402 109.5
H401 C40 H402 109.5
C39 C40 H403 109.5
H401 C40 H403 109.5
H402 C40 H403 109.5
C42 C41 C12 177.4(5)
C41 C42 C43 178.3(5)
C42 C43 C44A 115.1(16)
C42 C43 C44B 113.6(5)
C42 C43 H431 108.5
C44A C43 H431 108.5
C42 C43 H432 108.5
C44A C43 H432 108.5
H431 C43 H432 107.5
C42 C43 H433 108.8
C44B C43 H433 108.9
C42 C43 H434 108.8
C44B C43 H434 108.8
H433 C43 H434 107.7
C43 C44A C45A 116(3)
C43 C44A H441 108.3
C45A C44A H441 108.3
C43 C44A H442 108.3
C45A C44A H442 108.3
H441 C44A H442 107.4
C43 C44B C45B 113.8(8)
C43 C44B H443 108.8
C45B C44B H443 108.8
C43 C44B H444 108.8
C45B C44B H444 108.8
H443 C44B H444 107.7
C44B C45B H454 109.5
C44B C45B H455 109.5
H454 C45B H455 109.5
C44B C45B H456 109.5
H454 C45B H456 109.5
H455 C45B H456 109.5
C47 C46 C13 177.6(5)
C46 C47 C48 178.0(6)
C49 C48 C47 117.4(5)
C49 C48 H481 108.0
C47 C48 H481 108.0
C49 C48 H482 108.0
C47 C48 H482 108.0
H481 C48 H482 107.2
C48 C49 C50 115.4(5)
C48 C49 H491 108.4
C50 C49 H491 108.4
C48 C49 H492 108.4
C50 C49 H492 108.4
H491 C49 H492 107.5
C49 C50 H501 109.5
C49 C50 H502 109.5
H501 C50 H502 109.5
C49 C50 H503 109.5
H501 C50 H503 109.5
H502 C50 H503 109.5
C52 C51 C15 175.2(5)
C51 C52 C53 177.8(5)
C52 C53 C54 114.2(4)
C52 C53 H531 108.7
C54 C53 H531 108.7
C52 C53 H532 108.7
C54 C53 H532 108.7
H531 C53 H532 107.6
C53 C54 C55 114.1(5)
C53 C54 H541 108.7
C55 C54 H541 108.7
C53 C54 H542 108.7
C55 C54 H542 108.7
H541 C54 H542 107.6
C54 C55 H551 109.5
C54 C55 H552 109.5
H551 C55 H552 109.5
C54 C55 H553 109.5
H551 C55 H553 109.5
H552 C55 H553 109.5
C57 C56 C16 176.5(4)
C56 C57 C58 176.2(5)
C57 C58 C59B 110.9(6)
C57 C58 C59A 114.5(16)
C57 C58 H581 108.6
C59A C58 H581 108.6
C57 C58 H582 108.6
C59A C58 H582 108.7
H581 C58 H582 107.6
C57 C58 H583 109.5
C59B C58 H583 109.5
C57 C58 H584 109.5
C59B C58 H584 109.5
H583 C58 H584 108.0
C58 C59A C60A 110(2)
C58 C59A H591 109.6
C60A C59A H591 109.6
C58 C59A H592 109.6
C60A C59A H592 109.6
H591 C59A H592 108.1
C58 C59B C60B 112.4(7)
C58 C59B H593 109.1
C60B C59B H593 109.1
C58 C59B H594 109.1
C60B C59B H594 109.1
H593 C59B H594 107.9
C59B C60B H604 109.5
C59B C60B H605 109.5
H604 C60B H605 109.5
C59B C60B H606 109.5
H604 C60B H606 109.5
H605 C60B H606 109.5
C62B C61 C18 170.8(16)
C62A C61 C18 176.7(9)
C61 C62A C63A 172.7(18)
C62A C63A C64A 114.3(5)
C62A C63A H631 108.7
C64A C63A H631 108.7
C62A C63A H632 108.7
C64A C63A H632 108.7
H631 C63A H632 107.6
C63A C64A C65A 112.7(5)
C63A C64A H641 109.0
C65A C64A H641 109.0
C63A C64A H642 109.0
C65A C64A H642 109.0
H641 C64A H642 107.8
C61 C62B C63B 164(5)
C62B C63B C64B 114.2(7)
C62B C63B H633 108.7
C64B C63B H633 108.7
C62B C63B H634 108.7
C64B C63B H634 108.7
H633 C63B H634 107.6
C63B C64B C65B 112.8(7)
C63B C64B H643 109.0
C65B C64B H643 109.0
C63B C64B H644 109.0
C65B C64B H644 109.0
H643 C64B H644 107.8
C64B C65B H654 109.5
C64B C65B H655 109.5
H654 C65B H655 109.5
C64B C65B H656 109.5
H654 C65B H656 109.5
H655 C65B H656 109.5
C67 C66 C19 175.0(4)
C66 C67 C68 179.6(5)
C67 C68 C69 113.2(4)
C67 C68 H681 108.9
C69 C68 H681 108.9
C67 C68 H682 108.9
C69 C68 H682 108.9
H681 C68 H682 107.8
C68 C69 C70 111.9(4)
C68 C69 H691 109.2
C70 C69 H691 109.2
C68 C69 H692 109.2
C70 C69 H692 109.2
H691 C69 H692 107.9
C69 C70 H701 109.5
C69 C70 H702 109.5
H701 C70 H702 109.5
C69 C70 H703 109.5
H701 C70 H703 109.5
H702 C70 H703 109.5

loop_
_geom_bond_atom_site_label_1
_geom_bond_atom_site_label_2
_geom_bond_distance
C1 C20 1.378(6)
C1 C5 1.400(6)
C1 C2 1.401(6)
C2 C8 1.371(6)
C2 C3 1.403(6)
C3 C11 1.363(6)
C3 C4 1.404(6)
C4 C14 1.377(6)
C4 C5 1.410(6)
C5 C17 1.387(6)
C6 C21 1.429(6)
C6 C7 1.435(6)
C6 C20 1.447(6)
C7 C26B 1.434(5)
C7 C26A 1.439(6)
C7 C8 1.465(6)
C8 C9 1.451(6)
C9 C10 1.415(6)
C9 C31A 1.433(6)
C9 C31B 1.442(5)
C10 C36 1.424(6)
C10 C11 1.455(5)
C11 C12 1.461(6)
C12 C41 1.427(6)
C12 C13 1.430(6)
C13 C46 1.424(6)
C13 C14 1.457(6)
C14 C15 1.447(6)
C15 C51 1.434(6)
C15 C16 1.440(6)
C16 C56 1.413(6)
C16 C17 1.456(5)
C17 C18 1.455(5)
C18 C19 1.433(6)
C18 C61 1.438(6)
C19 C66 1.434(6)
C19 C20 1.455(6)
C21 C22 1.190(6)
C22 C23 1.462(7)
C23 C24 1.494(7)
C23 H231 0.9900
C23 H232 0.9900
C24 C25 1.521(7)
C24 H241 0.9900
C24 H242 0.9900
C25 H251 0.9800
C25 H252 0.9800
C25 H253 0.9800
C26A C27A 1.184(7)
C27A C28A 1.481(8)
C28A C29A 1.493(12)
C28A H281 0.9900
C28A H282 0.9900
C29A C30A 1.496(11)
C29A H291 0.9900
C29A H292 0.9900
C30A H301 0.9800
C30A H302 0.9800
C30A H303 0.9800
C26B C27B 1.182(6)
C27B C28B 1.479(7)
C28B C29B 1.492(11)
C28B H283 0.9900
C28B H284 0.9900
C29B C30B 1.495(10)
C29B H293 0.9900
C29B H294 0.9900
C30B H304 0.9800
C30B H305 0.9800
C30B H306 0.9800
C31A C32A 1.193(8)
C32A C33A 1.467(10)
C33A C34A 1.429(11)
C33A H331 0.9900
C33A H332 0.9900
C34A C35A 1.528(11)
C34A H341 0.9900
C34A H342 0.9900
C35A H351 0.9800
C35A H352 0.9800
C35A H353 0.9800
C31B C32B 1.197(7)
C32B C33B 1.470(10)
C33B C34B 1.427(11)
C33B H333 0.9900
C33B H334 0.9900
C34B C35B 1.526(11)
C34B H343 0.9900
C34B H344 0.9900
C35B H354 0.9800
C35B H355 0.9800
C35B H356 0.9800
C36 C37 1.191(6)
C37 C38 1.471(6)
C38 C39 1.533(7)
C38 H381 0.9900
C38 H382 0.9900
C39 C40 1.505(8)
C39 H391 0.9900
C39 H392 0.9900
C40 H401 0.9800
C40 H402 0.9800
C40 H403 0.9800
C41 C42 1.189(6)
C42 C43 1.464(7)
C43 C44A 1.524(7)
C43 C44B 1.527(7)
C43 H431 0.9900
C43 H432 0.9900
C43 H433 0.9900
C43 H434 0.9900
C44A C45A 1.528(11)
C44A H441 0.9900
C44A H442 0.9900
C45A H451 0.9800
C45A H452 0.9800
C45A H453 0.9800
C44B C45B 1.528(10)
C44B H443 0.9900
C44B H444 0.9900
C45B H454 0.9800
C45B H455 0.9800
C45B H456 0.9800
C46 C47 1.202(6)
C47 C48 1.453(7)
C48 C49 1.441(7)
C48 H481 0.9900
C48 H482 0.9900
C49 C50 1.507(8)
C49 H491 0.9900
C49 H492 0.9900
C50 H501 0.9800
C50 H502 0.9800
C50 H503 0.9800
C51 C52 1.195(6)
C52 C53 1.457(6)
C53 C54 1.460(7)
C53 H531 0.9900
C53 H532 0.9900
C54 C55 1.523(8)
C54 H541 0.9900
C54 H542 0.9900
C55 H551 0.9800
C55 H552 0.9800
C55 H553 0.9800
C56 C57 1.202(6)
C57 C58 1.459(6)
C58 C59B 1.520(6)
C58 C59A 1.522(7)
C58 H581 0.9900
C58 H582 0.9900
C58 H583 0.9900
C58 H584 0.9900
C59A C60A 1.526(9)
C59A H591 0.9900
C59A H592 0.9900
C60A H601 0.9800
C60A H602 0.9800
C60A H603 0.9800
C59B C60B 1.524(8)
C59B H593 0.9900
C59B H594 0.9900
C60B H604 0.9800
C60B H605 0.9800
C60B H606 0.9800
C61 C62B 1.184(7)
C61 C62A 1.188(6)
C62A C63A 1.483(9)
C63A C64A 1.494(10)
C63A H631 0.9900
C63A H632 0.9900
C64A C65A 1.524(9)
C64A H641 0.9900
C64A H642 0.9900
C65A H651 0.9800
C65A H652 0.9800
C65A H653 0.9800
C62B C63B 1.481(10)
C63B C64B 1.493(11)
C63B H633 0.9900
C63B H634 0.9900
C64B C65B 1.525(10)
C64B H643 0.9900
C64B H644 0.9900
C65B H654 0.9800
C65B H655 0.9800
C65B H656 0.9800
C66 C67 1.201(6)
C67 C68 1.441(6)
C68 C69 1.508(7)
C68 H681 0.9900
C68 H682 0.9900
C69 C70 1.526(7)
C69 H691 0.9900
C69 H692 0.9900
C70 H701 0.9800
C70 H702 0.9800
C70 H703 0.9800

loop_
_geom_torsion_atom_site_label_1
_geom_torsion_atom_site_label_2
_geom_torsion_atom_site_label_3
_geom_torsion_atom_site_label_4
_geom_torsion
C20 C1 C2 C8 -2.5(7)
C5 C1 C2 C8 158.3(4)
C20 C1 C2 C3 -161.6(4)
C5 C1 C2 C3 -0.8(5)
C8 C2 C3 C11 1.8(6)
C1 C2 C3 C11 161.0(4)
C8 C2 C3 C4 -158.1(4)
C1 C2 C3 C4 1.1(4)
C11 C3 C4 C14 -0.5(7)
C2 C3 C4 C14 159.5(4)
C11 C3 C4 C5 -161.0(4)
C2 C3 C4 C5 -1.0(4)
C20 C1 C5 C17 0.8(7)
C2 C1 C5 C17 -160.2(4)
C20 C1 C5 C4 161.2(4)
C2 C1 C5 C4 0.2(5)
C14 C4 C5 C17 0.3(6)
C3 C4 C5 C17 160.9(4)
C14 C4 C5 C1 -160.1(4)
C3 C4 C5 C1 0.5(5)
C21 C6 C7 C26B -1.7(7)
C20 C6 C7 C26B 174.9(6)
C21 C6 C7 C26A 3(3)
C20 C6 C7 C26A -180(3)
C21 C6 C7 C8 -177.8(4)
C20 C6 C7 C8 -1.2(6)
C1 C2 C8 C9 -164.8(4)
C3 C2 C8 C9 -9.0(6)
C1 C2 C8 C7 9.1(6)
C3 C2 C8 C7 164.9(4)
C26B C7 C8 C2 176.7(6)
C6 C7 C8 C2 -7.1(6)
C26A C7 C8 C2 171(3)
C26B C7 C8 C9 -10.9(8)
C6 C7 C8 C9 165.3(4)
C26A C7 C8 C9 -16(3)
C2 C8 C9 C10 6.2(6)
C7 C8 C9 C10 -166.2(4)
C2 C8 C9 C31A -168.9(14)
C7 C8 C9 C31A 18.7(15)
C2 C8 C9 C31B 178.8(11)
C7 C8 C9 C31B 6.4(12)
C31A C9 C10 C36 0.6(14)
C31B C9 C10 C36 12.7(11)
C8 C9 C10 C36 -174.9(4)
C31A C9 C10 C11 179.0(14)
C31B C9 C10 C11 -168.9(10)
C8 C9 C10 C11 3.5(6)
C2 C3 C11 C10 8.1(6)
C4 C3 C11 C10 164.9(4)
C2 C3 C11 C12 -166.1(4)
C4 C3 C11 C12 -9.4(6)
C9 C10 C11 C3 -10.4(6)
C36 C10 C11 C3 167.9(4)
C9 C10 C11 C12 162.4(4)
C36 C10 C11 C12 -19.3(7)
C3 C11 C12 C41 -170.9(4)
C10 C11 C12 C41 16.2(6)
C3 C11 C12 C13 10.3(5)
C10 C11 C12 C13 -162.5(4)
C41 C12 C13 C46 -1.5(5)
C11 C12 C13 C46 177.2(4)
C41 C12 C13 C14 179.2(4)
C11 C12 C13 C14 -2.1(5)
C3 C4 C14 C15 -166.9(4)
C5 C4 C14 C15 -9.5(6)
C3 C4 C14 C13 9.1(6)
C5 C4 C14 C13 166.5(4)
C46 C13 C14 C4 173.2(4)
C12 C13 C14 C4 -7.5(5)
C46 C13 C14 C15 -11.8(6)
C12 C13 C14 C15 167.5(4)
C4 C14 C15 C51 -169.7(4)
C13 C14 C15 C51 15.4(6)
C4 C14 C15 C16 9.2(5)
C13 C14 C15 C16 -165.8(4)
C51 C15 C16 C56 2.2(5)
C14 C15 C16 C56 -176.7(4)
C51 C15 C16 C17 178.8(3)
C14 C15 C16 C17 0.0(5)
C1 C5 C17 C18 -9.8(6)
C4 C5 C17 C18 -166.9(4)
C1 C5 C17 C16 166.2(4)
C4 C5 C17 C16 9.1(5)
C56 C16 C17 C5 167.6(4)
C15 C16 C17 C5 -8.9(5)
C56 C16 C17 C18 -17.5(6)
C15 C16 C17 C18 166.0(4)
C5 C17 C18 C19 8.2(5)
C16 C17 C18 C19 -166.7(4)
C5 C17 C18 C61 -174.1(4)
C16 C17 C18 C61 11.1(6)
C61 C18 C19 C66 6.3(5)
C17 C18 C19 C66 -175.8(3)
C61 C18 C19 C20 -176.0(4)
C17 C18 C19 C20 1.8(6)
C5 C1 C20 C6 -164.2(4)
C2 C1 C20 C6 -6.3(6)
C5 C1 C20 C19 9.6(6)
C2 C1 C20 C19 167.5(4)
C21 C6 C20 C1 -175.8(4)
C7 C6 C20 C1 7.7(5)
C21 C6 C20 C19 11.9(7)
C7 C6 C20 C19 -164.5(4)
C18 C19 C20 C1 -10.6(5)
C66 C19 C20 C1 167.0(4)
C18 C19 C20 C6 161.7(4)
C66 C19 C20 C6 -20.8(7)
C22 C23 C24 C25 -178.2(5)
C27A C28A C29A C30A 174(3)
C27B C28B C29B C30B 62.5(8)
C32A C33A C34A C35A 178.4(17)
C32B C33B C34B C35B -178.3(14)
C37 C38 C39 C40 176.5(5)
C42 C43 C44B C45B -165.5(7)
C47 C48 C49 C50 174.0(6)
C52 C53 C54 C55 -177.6(5)
C57 C58 C59B C60B 179.7(6)
C62A C63A C64A C65A -172.7(11)
C67 C68 C69 C70 178.3(4)
